data_7128344
loop_
_publ_author_name
'Liang, Qiuming'
'Hayashi, Kasumi'
'Zeng, Yimin'
'Jimenez-Santiago, Jose L'
'Song, Datong'

_publ_section_title
;
 Constructing fused N-heterocycles from unprotected mesoionic
 N-heterocyclic olefins and organic azides <i>via</i> diazo transfer.
;
_journal_issue 50
_journal_name_full 'Chemical communications (Cambridge, England)'
_journal_page_first 6137
_journal_page_last 6140
_journal_paper_doi 10.1039/d1cc02245h
_journal_volume 57
_journal_year 2021
_chemical_formula_sum 'C17 H12 F3 N5'
_chemical_formula_weight 343.32
_space_group_crystal_system triclinic
_space_group_IT_number 2
_space_group_name_Hall '-P 1'
_space_group_name_H-M_alt 'P -1'
_atom_sites_solution_hydrogens geom
_audit_creation_method SHELXL-2016/6
_audit_update_record
;
2021-04-08 deposited with the CCDC.	2021-05-19 downloaded from the CCDC.
;
_cell_angle_alpha 115.153(14)
_cell_angle_beta 99.218(15)
_cell_angle_gamma 109.557(14)
_cell_formula_units_Z 4
_cell_length_a 11.812(6)
_cell_length_b 11.965(6)
_cell_length_c 13.312(6)
_cell_measurement_reflns_used 32131
_cell_measurement_temperature 150(2)
_cell_measurement_theta_max 27.560
_cell_measurement_theta_min 2.107
_cell_volume 1500.5(13)
_computing_structure_refinement 'SHELXL-2016/6 (Sheldrick, 2016)'
_computing_structure_solution 'SHELXT 2018/2 (Sheldrick, 2018)'
_diffrn_ambient_temperature 150(2)
_diffrn_measured_fraction_theta_full 0.996
_diffrn_measured_fraction_theta_max 0.992
_diffrn_measurement_device_type 'Bruker Kappa Photon II'
_diffrn_measurement_method 'omega and phi scans'
_diffrn_radiation_type MoK\a
_diffrn_radiation_wavelength 0.71073
_diffrn_reflns_av_R_equivalents 0.0614
_diffrn_reflns_av_unetI/netI 0.0763
_diffrn_reflns_Laue_measured_fraction_full 0.996
_diffrn_reflns_Laue_measured_fraction_max 0.992
_diffrn_reflns_limit_h_max 15
_diffrn_reflns_limit_h_min -15
_diffrn_reflns_limit_k_max 15
_diffrn_reflns_limit_k_min -15
_diffrn_reflns_limit_l_max 17
_diffrn_reflns_limit_l_min -16
_diffrn_reflns_number 32131
_diffrn_reflns_point_group_measured_fraction_full 0.996
_diffrn_reflns_point_group_measured_fraction_max 0.992
_diffrn_reflns_theta_full 25.242
_diffrn_reflns_theta_max 27.560
_diffrn_reflns_theta_min 2.107
_exptl_absorpt_coefficient_mu 0.121
_exptl_absorpt_correction_T_max 0.7455
_exptl_absorpt_correction_T_min 0.6841
_exptl_absorpt_correction_type multi-scan
_exptl_absorpt_process_details
;
 SADABS 2016/2: Krause, L., Herbst-Irmer, R., Sheldrick G.M. & Stalke D.,
 J. Appl. Cryst. 48 (2015) 3-10
;
_exptl_crystal_colour 'light yellow'
_exptl_crystal_density_diffrn 1.520
_exptl_crystal_description plate
_exptl_crystal_F_000 704
_exptl_crystal_size_max 0.300
_exptl_crystal_size_mid 0.300
_exptl_crystal_size_min 0.100
_refine_diff_density_max 0.334
_refine_diff_density_min -0.285
_refine_diff_density_rms 0.060
_refine_ls_extinction_method none
_refine_ls_goodness_of_fit_ref 1.049
_refine_ls_hydrogen_treatment constr
_refine_ls_matrix_type full
_refine_ls_number_parameters 453
_refine_ls_number_reflns 6893
_refine_ls_number_restraints 0
_refine_ls_restrained_S_all 1.049
_refine_ls_R_factor_all 0.1023
_refine_ls_R_factor_gt 0.0614
_refine_ls_shift/su_max 0.000
_refine_ls_shift/su_mean 0.000
_refine_ls_structure_factor_coef Fsqd
_refine_ls_weighting_details 'w=1/[\s^2^(Fo^2^)+(0.0398P)^2^+1.5345P] where P=(Fo^2^+2Fc^2^)/3'
_refine_ls_weighting_scheme calc
_refine_ls_wR_factor_gt 0.1417
_refine_ls_wR_factor_ref 0.1561
_reflns_Friedel_coverage 0.000
_reflns_number_gt 4525
_reflns_number_total 6893
_reflns_threshold_expression 'I > 2\s(I)'
_cod_data_source_file d1cc02245h2.cif
_cod_data_source_block wl482
_cod_depositor_comments 'Adding full bibliography for 7128333--7128355.cif.'
_cod_original_cell_volume 1500.4(12)
_cod_database_code 7128344
_shelx_shelxl_version_number 2016/6
_shelx_space_group_comment
;
The symmetry employed for this shelxl refinement is uniquely defined
by the following loop, which should always be used as a source of
symmetry information in preference to the above space-group names.
They are only intended as comments.
;
_shelx_estimated_absorpt_t_min 0.964
_shelx_estimated_absorpt_t_max 0.988

loop_
_space_group_symop_operation_xyz
'x, y, z'
'-x, -y, -z'

loop_
_atom_site_label
_atom_site_type_symbol
_atom_site_fract_x
_atom_site_fract_y
_atom_site_fract_z
_atom_site_U_iso_or_equiv
_atom_site_adp_type
_atom_site_occupancy
_atom_site_site_symmetry_order
_atom_site_calc_flag
_atom_site_refinement_flags_posn
_atom_site_refinement_flags_adp
_atom_site_refinement_flags_occupancy
_atom_site_disorder_assembly
_atom_site_disorder_group
F1 F -0.02979(15) 0.12755(18) 0.08721(16) 0.0450(5) Uani 1 1 d . . . . .
N1 N 0.32985(19) -0.0123(2) 0.59073(18) 0.0238(5) Uani 1 1 d . . . . .
C1 C 0.8039(3) 0.2866(3) 0.7681(2) 0.0342(6) Uani 1 1 d . . . . .
H1 H 0.820479 0.334885 0.726868 0.041 Uiso 1 1 calc R U . . .
F2 F -0.15473(16) -0.08351(17) 0.02469(14) 0.0436(4) Uani 1 1 d . . . . .
N2 N 0.2243(2) -0.0402(2) 0.51277(18) 0.0262(5) Uani 1 1 d . . . . .
C2 C 0.9045(3) 0.3105(3) 0.8569(3) 0.0395(7) Uani 1 1 d . . . . .
H2 H 0.989486 0.374738 0.875418 0.047 Uiso 1 1 calc R U . . .
F3 F -0.17278(16) 0.07813(18) 0.16251(15) 0.0428(4) Uani 1 1 d . . . . .
N3 N 0.26412(19) 0.0411(2) 0.46733(18) 0.0238(5) Uani 1 1 d . . . . .
C3 C 0.8830(3) 0.2423(3) 0.9185(3) 0.0374(7) Uani 1 1 d . . . . .
H3 H 0.952326 0.260315 0.979939 0.045 Uiso 1 1 calc R U . . .
F4 F 0.10834(16) 0.58268(17) 0.42730(15) 0.0448(4) Uani 1 1 d . . . . .
N4 N 0.5969(2) 0.2435(2) 0.59144(19) 0.0279(5) Uani 1 1 d . . . . .
C4 C 0.7601(3) 0.1481(3) 0.8901(2) 0.0365(7) Uani 1 1 d . . . . .
H4 H 0.744349 0.100361 0.931928 0.044 Uiso 1 1 calc R U . . .
F5 F 0.12464(19) 0.42415(19) 0.28504(15) 0.0506(5) Uani 1 1 d . . . . .
N5 N 0.48669(19) 0.2128(2) 0.50894(19) 0.0269(5) Uani 1 1 d . . . . .
C5 C 0.6587(3) 0.1221(3) 0.8006(2) 0.0289(6) Uani 1 1 d . . . . .
H5 H 0.574399 0.055459 0.780934 0.035 Uiso 1 1 calc R U . . .
F6 F -0.02168(16) 0.3705(2) 0.35675(17) 0.0552(5) Uani 1 1 d . . . . .
N6 N 0.61939(19) 0.5113(2) 0.85820(18) 0.0260(5) Uani 1 1 d . . . . .
C6 C 0.6787(2) 0.1922(2) 0.7392(2) 0.0245(5) Uani 1 1 d . . . . .
N7 N 0.5711(2) 0.5348(2) 0.77624(19) 0.0270(5) Uani 1 1 d . . . . .
C7 C 0.5726(2) 0.1704(2) 0.6465(2) 0.0238(5) Uani 1 1 d . . . . .
N8 N 0.44485(19) 0.4461(2) 0.72635(19) 0.0254(5) Uani 1 1 d . . . . .
C8 C 0.4383(2) 0.0853(2) 0.5980(2) 0.0230(5) Uani 1 1 d . . . . .
N9 N 0.3640(2) 0.2423(2) 0.85482(19) 0.0278(5) Uani 1 1 d . . . . .
C9 C 0.3946(2) 0.1189(2) 0.5166(2) 0.0232(5) Uani 1 1 d . . . . .
N10 N 0.3123(2) 0.2667(2) 0.76836(19) 0.0270(5) Uani 1 1 d . . . . .
C10 C 0.1736(2) 0.0395(2) 0.3808(2) 0.0239(5) Uani 1 1 d . . . . .
C11 C 0.0428(2) -0.0349(3) 0.3497(2) 0.0295(6) Uani 1 1 d . . . . .
H11 H 0.010914 -0.086623 0.385408 0.035 Uiso 1 1 calc R U . . .
C12 C -0.0405(3) -0.0327(3) 0.2659(2) 0.0308(6) Uani 1 1 d . . . . .
H12 H -0.130673 -0.083391 0.243338 0.037 Uiso 1 1 calc R U . . .
C13 C 0.0074(2) 0.0433(3) 0.2149(2) 0.0253(5) Uani 1 1 d . . . . .
C14 C 0.1380(2) 0.1173(3) 0.2464(2) 0.0280(6) Uani 1 1 d . . . . .
H14 H 0.169705 0.168895 0.210512 0.034 Uiso 1 1 calc R U . . .
C15 C 0.2234(2) 0.1160(3) 0.3311(2) 0.0270(6) Uani 1 1 d . . . . .
H15 H 0.313594 0.166710 0.353930 0.032 Uiso 1 1 calc R U . . .
C16 C -0.0851(2) 0.0425(3) 0.1237(2) 0.0291(6) Uani 1 1 d . . . . .
C17 C 0.3156(3) -0.0888(3) 0.6526(2) 0.0313(6) Uani 1 1 d . . . . .
H17A H 0.225020 -0.154480 0.624306 0.047 Uiso 1 1 calc R U . . .
H17B H 0.344945 -0.023996 0.738155 0.047 Uiso 1 1 calc R U . . .
H17C H 0.367233 -0.139241 0.637046 0.047 Uiso 1 1 calc R U . . .
C18 C 0.4996(3) 0.2090(3) 1.0281(3) 0.0362(7) Uani 1 1 d . . . . .
H18 H 0.410814 0.148148 0.984138 0.043 Uiso 1 1 calc R U . . .
C19 C 0.5646(3) 0.1933(3) 1.1135(3) 0.0435(7) Uani 1 1 d . . . . .
H19 H 0.520085 0.122059 1.127376 0.052 Uiso 1 1 calc R U . . .
C20 C 0.6941(3) 0.2808(3) 1.1789(2) 0.0378(7) Uani 1 1 d . . . . .
H20 H 0.739167 0.270393 1.237558 0.045 Uiso 1 1 calc R U . . .
C21 C 0.7561(3) 0.3836(3) 1.1567(3) 0.0381(7) Uani 1 1 d . . . . .
H21 H 0.845012 0.444034 1.200320 0.046 Uiso 1 1 calc R U . . .
C22 C 0.6911(3) 0.3999(3) 1.0723(2) 0.0340(6) Uani 1 1 d . . . . .
H22 H 0.735540 0.472312 1.059720 0.041 Uiso 1 1 calc R U . . .
C23 C 0.5618(2) 0.3120(3) 1.0055(2) 0.0276(6) Uani 1 1 d . . . . .
C24 C 0.4914(2) 0.3245(2) 0.9133(2) 0.0249(5) Uani 1 1 d . . . . .
C25 C 0.5289(2) 0.4095(2) 0.8639(2) 0.0245(5) Uani 1 1 d . . . . .
C26 C 0.4153(2) 0.3674(2) 0.7786(2) 0.0248(5) Uani 1 1 d . . . . .
C27 C 0.3607(2) 0.4463(2) 0.6373(2) 0.0257(5) Uani 1 1 d . . . . .
C28 C 0.2309(2) 0.3612(3) 0.5989(2) 0.0273(6) Uani 1 1 d . . . . .
H28 H 0.200809 0.301607 0.628437 0.033 Uiso 1 1 calc R U . . .
C29 C 0.1453(2) 0.3638(3) 0.5169(2) 0.0288(6) Uani 1 1 d . . . . .
H29 H 0.055726 0.307058 0.490711 0.035 Uiso 1 1 calc R U . . .
C30 C 0.1905(3) 0.4492(3) 0.4732(2) 0.0290(6) Uani 1 1 d . . . . .
C31 C 0.3217(3) 0.5316(3) 0.5101(2) 0.0313(6) Uani 1 1 d . . . . .
H31 H 0.352262 0.588242 0.478113 0.038 Uiso 1 1 calc R U . . .
C32 C 0.4073(3) 0.5309(3) 0.5934(2) 0.0319(6) Uani 1 1 d . . . . .
H32 H 0.496897 0.587907 0.620017 0.038 Uiso 1 1 calc R U . . .
C33 C 0.1003(3) 0.4562(3) 0.3858(3) 0.0346(6) Uani 1 1 d . . . . .
C34 C 0.7567(2) 0.5964(3) 0.9279(2) 0.0325(6) Uani 1 1 d . . . . .
H34A H 0.798164 0.536340 0.921624 0.049 Uiso 1 1 calc R U . . .
H34B H 0.768730 0.654110 1.011219 0.049 Uiso 1 1 calc R U . . .
H34C H 0.795246 0.655660 0.897520 0.049 Uiso 1 1 calc R U . . .

loop_
_atom_site_aniso_label
_atom_site_aniso_U_11
_atom_site_aniso_U_22
_atom_site_aniso_U_33
_atom_site_aniso_U_23
_atom_site_aniso_U_13
_atom_site_aniso_U_12
F1 0.0339(9) 0.0586(11) 0.0565(11) 0.0455(10) 0.0105(8) 0.0173(8)
N1 0.0260(11) 0.0235(11) 0.0224(10) 0.0125(9) 0.0081(9) 0.0110(9)
C1 0.0331(15) 0.0342(15) 0.0374(16) 0.0223(13) 0.0083(13) 0.0143(13)
F2 0.0468(10) 0.0416(10) 0.0298(9) 0.0117(8) 0.0018(8) 0.0206(8)
N2 0.0288(11) 0.0275(11) 0.0239(11) 0.0145(9) 0.0096(9) 0.0127(10)
C2 0.0282(14) 0.0392(17) 0.0434(17) 0.0219(14) 0.0047(13) 0.0098(13)
F3 0.0400(9) 0.0585(11) 0.0439(10) 0.0268(9) 0.0189(8) 0.0349(9)
N3 0.0243(11) 0.0232(11) 0.0247(11) 0.0137(9) 0.0096(9) 0.0095(9)
C3 0.0339(16) 0.0392(16) 0.0311(15) 0.0145(13) 0.0016(12) 0.0172(13)
F4 0.0499(10) 0.0422(10) 0.0479(10) 0.0232(8) 0.0114(8) 0.0292(9)
N4 0.0276(11) 0.0286(11) 0.0276(11) 0.0149(10) 0.0082(9) 0.0131(10)
C4 0.0410(17) 0.0416(17) 0.0315(15) 0.0200(13) 0.0116(13) 0.0225(14)
F5 0.0737(13) 0.0606(12) 0.0333(9) 0.0279(9) 0.0214(9) 0.0409(11)
N5 0.0221(11) 0.0283(11) 0.0294(11) 0.0166(10) 0.0067(9) 0.0091(9)
C5 0.0293(14) 0.0309(14) 0.0272(13) 0.0147(11) 0.0107(11) 0.0143(12)
F6 0.0314(10) 0.0644(12) 0.0607(12) 0.0429(11) -0.0026(9) 0.0064(9)
N6 0.0218(11) 0.0215(11) 0.0283(11) 0.0094(9) 0.0083(9) 0.0077(9)
C6 0.0288(13) 0.0233(12) 0.0181(12) 0.0057(10) 0.0062(10) 0.0158(11)
N7 0.0261(11) 0.0250(11) 0.0287(12) 0.0133(9) 0.0103(10) 0.0106(10)
C7 0.0256(13) 0.0222(12) 0.0230(12) 0.0097(10) 0.0086(11) 0.0126(11)
N8 0.0236(11) 0.0230(11) 0.0305(11) 0.0138(9) 0.0126(9) 0.0100(9)
C8 0.0290(13) 0.0197(12) 0.0214(12) 0.0100(10) 0.0116(10) 0.0117(10)
N9 0.0253(11) 0.0279(11) 0.0318(12) 0.0160(10) 0.0092(10) 0.0132(10)
C9 0.0244(13) 0.0237(12) 0.0221(12) 0.0106(10) 0.0089(10) 0.0128(11)
N10 0.0280(11) 0.0279(11) 0.0302(12) 0.0178(10) 0.0112(10) 0.0138(10)
C10 0.0242(13) 0.0244(13) 0.0217(12) 0.0108(10) 0.0075(10) 0.0114(11)
C11 0.0273(14) 0.0299(14) 0.0337(14) 0.0195(12) 0.0129(12) 0.0105(12)
C12 0.0246(13) 0.0333(14) 0.0351(15) 0.0204(12) 0.0100(12) 0.0102(12)
C13 0.0255(13) 0.0255(13) 0.0265(13) 0.0131(11) 0.0087(11) 0.0140(11)
C14 0.0295(14) 0.0304(14) 0.0277(13) 0.0170(11) 0.0115(11) 0.0138(12)
C15 0.0217(13) 0.0289(13) 0.0310(14) 0.0154(11) 0.0103(11) 0.0115(11)
C16 0.0267(13) 0.0317(14) 0.0303(14) 0.0153(12) 0.0107(11) 0.0154(12)
C17 0.0315(14) 0.0314(14) 0.0326(14) 0.0213(12) 0.0105(12) 0.0100(12)
C18 0.0343(15) 0.0355(15) 0.0344(15) 0.0183(13) 0.0064(13) 0.0134(13)
C19 0.0474(19) 0.0393(17) 0.0455(18) 0.0275(15) 0.0112(15) 0.0163(15)
C20 0.0480(18) 0.0411(16) 0.0292(15) 0.0182(13) 0.0099(13) 0.0269(15)
C21 0.0323(15) 0.0415(17) 0.0330(15) 0.0139(13) 0.0068(13) 0.0178(13)
C22 0.0287(14) 0.0334(15) 0.0347(15) 0.0159(13) 0.0067(12) 0.0128(12)
C23 0.0296(14) 0.0269(13) 0.0254(13) 0.0104(11) 0.0106(11) 0.0154(11)
C24 0.0292(14) 0.0238(13) 0.0242(13) 0.0107(11) 0.0113(11) 0.0158(11)
C25 0.0235(13) 0.0213(12) 0.0258(13) 0.0087(10) 0.0095(10) 0.0110(10)
C26 0.0248(13) 0.0216(12) 0.0265(13) 0.0104(11) 0.0089(11) 0.0115(11)
C27 0.0278(13) 0.0224(12) 0.0281(13) 0.0121(11) 0.0122(11) 0.0129(11)
C28 0.0251(13) 0.0247(13) 0.0316(14) 0.0144(11) 0.0112(11) 0.0104(11)
C29 0.0246(13) 0.0259(13) 0.0291(14) 0.0118(11) 0.0083(11) 0.0077(11)
C30 0.0343(14) 0.0268(13) 0.0263(13) 0.0117(11) 0.0120(12) 0.0160(12)
C31 0.0343(15) 0.0300(14) 0.0347(15) 0.0211(12) 0.0143(12) 0.0131(12)
C32 0.0266(14) 0.0282(14) 0.0392(15) 0.0173(12) 0.0138(12) 0.0095(11)
C33 0.0373(16) 0.0319(15) 0.0336(15) 0.0177(12) 0.0115(13) 0.0138(13)
C34 0.0230(13) 0.0293(14) 0.0315(14) 0.0110(12) 0.0051(11) 0.0056(11)

loop_
_atom_type_symbol
_atom_type_description
_atom_type_scat_dispersion_real
_atom_type_scat_dispersion_imag
_atom_type_scat_source
C C 0.0033 0.0016 'International Tables Vol C Tables 4.2.6.8 and 6.1.1.4'
H H 0.0000 0.0000 'International Tables Vol C Tables 4.2.6.8 and 6.1.1.4'
N N 0.0061 0.0033 'International Tables Vol C Tables 4.2.6.8 and 6.1.1.4'
F F 0.0171 0.0103 'International Tables Vol C Tables 4.2.6.8 and 6.1.1.4'

loop_
_geom_angle_atom_site_label_1
_geom_angle_atom_site_label_2
_geom_angle_atom_site_label_3
_geom_angle
_geom_angle_site_symmetry_1
_geom_angle_site_symmetry_3
_geom_angle_publ_flag
N2 N1 C8 112.6(2) . . ?
N2 N1 C17 117.4(2) . . ?
C8 N1 C17 130.0(2) . . ?
C2 C1 C6 120.4(3) . . ?
C2 C1 H1 119.8 . . ?
C6 C1 H1 119.8 . . ?
N1 N2 N3 105.40(19) . . ?
C3 C2 C1 121.0(3) . . ?
C3 C2 H2 119.5 . . ?
C1 C2 H2 119.5 . . ?
N2 N3 C9 110.8(2) . . ?
N2 N3 C10 120.6(2) . . ?
C9 N3 C10 128.6(2) . . ?
C4 C3 C2 119.2(3) . . ?
C4 C3 H3 120.4 . . ?
C2 C3 H3 120.4 . . ?
C7 N4 N5 112.5(2) . . ?
C3 C4 C5 120.4(3) . . ?
C3 C4 H4 119.8 . . ?
C5 C4 H4 119.8 . . ?
C9 N5 N4 103.1(2) . . ?
C4 C5 C6 121.0(3) . . ?
C4 C5 H5 119.5 . . ?
C6 C5 H5 119.5 . . ?
N7 N6 C25 112.7(2) . . ?
N7 N6 C34 117.0(2) . . ?
C25 N6 C34 130.3(2) . . ?
C5 C6 C1 118.1(2) . . ?
C5 C6 C7 122.4(2) . . ?
C1 C6 C7 119.6(2) . . ?
N6 N7 N8 105.60(19) . . ?
N4 C7 C8 106.6(2) . . ?
N4 C7 C6 120.0(2) . . ?
C8 C7 C6 133.4(2) . . ?
N7 N8 C26 110.1(2) . . ?
N7 N8 C27 121.2(2) . . ?
C26 N8 C27 128.6(2) . . ?
N1 C8 C9 104.7(2) . . ?
N1 C8 C7 151.9(2) . . ?
C9 C8 C7 103.4(2) . . ?
C24 N9 N10 112.9(2) . . ?
N5 C9 N3 139.2(2) . . ?
N5 C9 C8 114.4(2) . . ?
N3 C9 C8 106.5(2) . . ?
C26 N10 N9 102.1(2) . . ?
C15 C10 C11 122.1(2) . . ?
C15 C10 N3 116.7(2) . . ?
C11 C10 N3 121.1(2) . . ?
C12 C11 C10 118.9(2) . . ?
C12 C11 H11 120.6 . . ?
C10 C11 H11 120.6 . . ?
C11 C12 C13 119.9(2) . . ?
C11 C12 H12 120.0 . . ?
C13 C12 H12 120.0 . . ?
C14 C13 C12 120.9(2) . . ?
C14 C13 C16 120.4(2) . . ?
C12 C13 C16 118.7(2) . . ?
C13 C14 C15 119.7(2) . . ?
C13 C14 H14 120.1 . . ?
C15 C14 H14 120.1 . . ?
C10 C15 C14 118.4(2) . . ?
C10 C15 H15 120.8 . . ?
C14 C15 H15 120.8 . . ?
F1 C16 F3 106.4(2) . . ?
F1 C16 F2 105.8(2) . . ?
F3 C16 F2 104.7(2) . . ?
F1 C16 C13 113.9(2) . . ?
F3 C16 C13 112.4(2) . . ?
F2 C16 C13 113.0(2) . . ?
N1 C17 H17A 109.5 . . ?
N1 C17 H17B 109.5 . . ?
H17A C17 H17B 109.5 . . ?
N1 C17 H17C 109.5 . . ?
H17A C17 H17C 109.5 . . ?
H17B C17 H17C 109.5 . . ?
C19 C18 C23 121.2(3) . . ?
C19 C18 H18 119.4 . . ?
C23 C18 H18 119.4 . . ?
C18 C19 C20 120.5(3) . . ?
C18 C19 H19 119.7 . . ?
C20 C19 H19 119.7 . . ?
C21 C20 C19 118.4(3) . . ?
C21 C20 H20 120.8 . . ?
C19 C20 H20 120.8 . . ?
C22 C21 C20 121.1(3) . . ?
C22 C21 H21 119.4 . . ?
C20 C21 H21 119.4 . . ?
C21 C22 C23 121.0(3) . . ?
C21 C22 H22 119.5 . . ?
C23 C22 H22 119.5 . . ?
C22 C23 C18 117.8(3) . . ?
C22 C23 C24 122.1(2) . . ?
C18 C23 C24 120.1(2) . . ?
N9 C24 C25 106.3(2) . . ?
N9 C24 C23 120.4(2) . . ?
C25 C24 C23 133.3(2) . . ?
N6 C25 C26 104.9(2) . . ?
N6 C25 C24 151.6(2) . . ?
C26 C25 C24 103.6(2) . . ?
N10 C26 N8 138.1(2) . . ?
N10 C26 C25 115.2(2) . . ?
N8 C26 C25 106.7(2) . . ?
C32 C27 C28 121.6(3) . . ?
C32 C27 N8 120.9(2) . . ?
C28 C27 N8 117.4(2) . . ?
C29 C28 C27 119.1(2) . . ?
C29 C28 H28 120.4 . . ?
C27 C28 H28 120.4 . . ?
C30 C29 C28 119.8(2) . . ?
C30 C29 H29 120.1 . . ?
C28 C29 H29 120.1 . . ?
C29 C30 C31 120.5(3) . . ?
C29 C30 C33 121.2(2) . . ?
C31 C30 C33 118.4(2) . . ?
C32 C31 C30 119.9(2) . . ?
C32 C31 H31 120.1 . . ?
C30 C31 H31 120.1 . . ?
C27 C32 C31 119.0(2) . . ?
C27 C32 H32 120.5 . . ?
C31 C32 H32 120.5 . . ?
F6 C33 F4 106.9(2) . . ?
F6 C33 F5 107.2(2) . . ?
F4 C33 F5 105.5(2) . . ?
F6 C33 C30 112.0(2) . . ?
F4 C33 C30 112.4(2) . . ?
F5 C33 C30 112.3(2) . . ?
N6 C34 H34A 109.5 . . ?
N6 C34 H34B 109.5 . . ?
H34A C34 H34B 109.5 . . ?
N6 C34 H34C 109.5 . . ?
H34A C34 H34C 109.5 . . ?
H34B C34 H34C 109.5 . . ?

loop_
_geom_bond_atom_site_label_1
_geom_bond_atom_site_label_2
_geom_bond_distance
_geom_bond_site_symmetry_2
_geom_bond_publ_flag
F1 C16 1.332(3) . ?
N1 N2 1.325(3) . ?
N1 C8 1.370(3) . ?
N1 C17 1.459(3) . ?
C1 C2 1.388(4) . ?
C1 C6 1.393(4) . ?
C1 H1 0.9500 . ?
F2 C16 1.349(3) . ?
N2 N3 1.348(3) . ?
C2 C3 1.378(4) . ?
C2 H2 0.9500 . ?
F3 C16 1.342(3) . ?
N3 C9 1.367(3) . ?
N3 C10 1.429(3) . ?
C3 C4 1.374(4) . ?
C3 H3 0.9500 . ?
F4 C33 1.335(3) . ?
N4 C7 1.351(3) . ?
N4 N5 1.384(3) . ?
C4 C5 1.389(4) . ?
C4 H4 0.9500 . ?
F5 C33 1.338(3) . ?
N5 C9 1.330(3) . ?
C5 C6 1.392(4) . ?
C5 H5 0.9500 . ?
F6 C33 1.331(3) . ?
N6 N7 1.328(3) . ?
N6 C25 1.365(3) . ?
N6 C34 1.462(3) . ?
C6 C7 1.475(3) . ?
N7 N8 1.347(3) . ?
C7 C8 1.414(3) . ?
N8 C26 1.381(3) . ?
N8 C27 1.421(3) . ?
C8 C9 1.391(3) . ?
N9 C24 1.350(3) . ?
N9 N10 1.401(3) . ?
N10 C26 1.333(3) . ?
C10 C15 1.379(3) . ?
C10 C11 1.383(4) . ?
C11 C12 1.379(4) . ?
C11 H11 0.9500 . ?
C12 C13 1.382(4) . ?
C12 H12 0.9500 . ?
C13 C14 1.379(4) . ?
C13 C16 1.493(4) . ?
C14 C15 1.396(4) . ?
C14 H14 0.9500 . ?
C15 H15 0.9500 . ?
C17 H17A 0.9800 . ?
C17 H17B 0.9800 . ?
C17 H17C 0.9800 . ?
C18 C19 1.383(4) . ?
C18 C23 1.389(4) . ?
C18 H18 0.9500 . ?
C19 C20 1.386(4) . ?
C19 H19 0.9500 . ?
C20 C21 1.383(4) . ?
C20 H20 0.9500 . ?
C21 C22 1.377(4) . ?
C21 H21 0.9500 . ?
C22 C23 1.387(4) . ?
C22 H22 0.9500 . ?
C23 C24 1.461(4) . ?
C24 C25 1.423(4) . ?
C25 C26 1.385(4) . ?
C27 C32 1.379(4) . ?
C27 C28 1.383(4) . ?
C28 C29 1.382(4) . ?
C28 H28 0.9500 . ?
C29 C30 1.381(4) . ?
C29 H29 0.9500 . ?
C30 C31 1.391(4) . ?
C30 C33 1.496(4) . ?
C31 C32 1.380(4) . ?
C31 H31 0.9500 . ?
C32 H32 0.9500 . ?
C34 H34A 0.9800 . ?
C34 H34B 0.9800 . ?
C34 H34C 0.9800 . ?

loop_
_geom_torsion_atom_site_label_1
_geom_torsion_atom_site_label_2
_geom_torsion_atom_site_label_3
_geom_torsion_atom_site_label_4
_geom_torsion
_geom_torsion_site_symmetry_1
_geom_torsion_site_symmetry_2
_geom_torsion_site_symmetry_3
_geom_torsion_site_symmetry_4
_geom_torsion_publ_flag
C8 N1 N2 N3 0.0(3) . . . . ?
C17 N1 N2 N3 -178.7(2) . . . . ?
C6 C1 C2 C3 -0.3(4) . . . . ?
N1 N2 N3 C9 0.4(3) . . . . ?
N1 N2 N3 C10 -178.79(19) . . . . ?
C1 C2 C3 C4 0.9(4) . . . . ?
C2 C3 C4 C5 -0.2(4) . . . . ?
C7 N4 N5 C9 0.3(3) . . . . ?
C3 C4 C5 C6 -1.1(4) . . . . ?
C4 C5 C6 C1 1.6(4) . . . . ?
C4 C5 C6 C7 -177.9(2) . . . . ?
C2 C1 C6 C5 -0.9(4) . . . . ?
C2 C1 C6 C7 178.7(2) . . . . ?
C25 N6 N7 N8 0.2(3) . . . . ?
C34 N6 N7 N8 -179.2(2) . . . . ?
N5 N4 C7 C8 0.2(3) . . . . ?
N5 N4 C7 C6 -178.7(2) . . . . ?
C5 C6 C7 N4 178.5(2) . . . . ?
C1 C6 C7 N4 -1.0(3) . . . . ?
C5 C6 C7 C8 0.0(4) . . . . ?
C1 C6 C7 C8 -179.5(3) . . . . ?
N6 N7 N8 C26 0.1(3) . . . . ?
N6 N7 N8 C27 177.3(2) . . . . ?
N2 N1 C8 C9 -0.4(3) . . . . ?
C17 N1 C8 C9 178.1(2) . . . . ?
N2 N1 C8 C7 179.0(4) . . . . ?
C17 N1 C8 C7 -2.5(6) . . . . ?
N4 C7 C8 N1 180.0(4) . . . . ?
C6 C7 C8 N1 -1.4(7) . . . . ?
N4 C7 C8 C9 -0.6(3) . . . . ?
C6 C7 C8 C9 178.0(2) . . . . ?
N4 N5 C9 N3 179.3(3) . . . . ?
N4 N5 C9 C8 -0.7(3) . . . . ?
N2 N3 C9 N5 179.4(3) . . . . ?
C10 N3 C9 N5 -1.5(5) . . . . ?
N2 N3 C9 C8 -0.6(3) . . . . ?
C10 N3 C9 C8 178.5(2) . . . . ?
N1 C8 C9 N5 -179.4(2) . . . . ?
C7 C8 C9 N5 0.9(3) . . . . ?
N1 C8 C9 N3 0.6(2) . . . . ?
C7 C8 C9 N3 -179.14(19) . . . . ?
C24 N9 N10 C26 -0.1(3) . . . . ?
N2 N3 C10 C15 -174.2(2) . . . . ?
C9 N3 C10 C15 6.8(4) . . . . ?
N2 N3 C10 C11 6.1(3) . . . . ?
C9 N3 C10 C11 -172.9(2) . . . . ?
C15 C10 C11 C12 0.2(4) . . . . ?
N3 C10 C11 C12 179.8(2) . . . . ?
C10 C11 C12 C13 -0.1(4) . . . . ?
C11 C12 C13 C14 0.1(4) . . . . ?
C11 C12 C13 C16 179.4(2) . . . . ?
C12 C13 C14 C15 -0.2(4) . . . . ?
C16 C13 C14 C15 -179.4(2) . . . . ?
C11 C10 C15 C14 -0.2(4) . . . . ?
N3 C10 C15 C14 -179.9(2) . . . . ?
C13 C14 C15 C10 0.2(4) . . . . ?
C14 C13 C16 F1 -5.9(3) . . . . ?
C12 C13 C16 F1 174.8(2) . . . . ?
C14 C13 C16 F3 -127.0(3) . . . . ?
C12 C13 C16 F3 53.7(3) . . . . ?
C14 C13 C16 F2 114.8(3) . . . . ?
C12 C13 C16 F2 -64.4(3) . . . . ?
C23 C18 C19 C20 0.1(5) . . . . ?
C18 C19 C20 C21 0.1(5) . . . . ?
C19 C20 C21 C22 0.5(4) . . . . ?
C20 C21 C22 C23 -1.1(4) . . . . ?
C21 C22 C23 C18 1.2(4) . . . . ?
C21 C22 C23 C24 -178.3(2) . . . . ?
C19 C18 C23 C22 -0.7(4) . . . . ?
C19 C18 C23 C24 178.8(3) . . . . ?
N10 N9 C24 C25 -0.1(3) . . . . ?
N10 N9 C24 C23 -179.1(2) . . . . ?
C22 C23 C24 N9 -176.2(2) . . . . ?
C18 C23 C24 N9 4.3(4) . . . . ?
C22 C23 C24 C25 5.2(4) . . . . ?
C18 C23 C24 C25 -174.3(3) . . . . ?
N7 N6 C25 C26 -0.4(3) . . . . ?
C34 N6 C25 C26 178.9(2) . . . . ?
N7 N6 C25 C24 -179.8(4) . . . . ?
C34 N6 C25 C24 -0.6(6) . . . . ?
N9 C24 C25 N6 179.7(4) . . . . ?
C23 C24 C25 N6 -1.5(7) . . . . ?
N9 C24 C25 C26 0.3(3) . . . . ?
C23 C24 C25 C26 179.1(3) . . . . ?
N9 N10 C26 N8 179.6(3) . . . . ?
N9 N10 C26 C25 0.3(3) . . . . ?
N7 N8 C26 N10 -179.7(3) . . . . ?
C27 N8 C26 N10 3.4(5) . . . . ?
N7 N8 C26 C25 -0.3(3) . . . . ?
C27 N8 C26 C25 -177.2(2) . . . . ?
N6 C25 C26 N10 179.9(2) . . . . ?
C24 C25 C26 N10 -0.4(3) . . . . ?
N6 C25 C26 N8 0.4(3) . . . . ?
C24 C25 C26 N8 -179.9(2) . . . . ?
N7 N8 C27 C32 4.4(3) . . . . ?
C26 N8 C27 C32 -178.9(2) . . . . ?
N7 N8 C27 C28 -174.0(2) . . . . ?
C26 N8 C27 C28 2.6(4) . . . . ?
C32 C27 C28 C29 -1.8(4) . . . . ?
N8 C27 C28 C29 176.6(2) . . . . ?
C27 C28 C29 C30 1.1(4) . . . . ?
C28 C29 C30 C31 0.7(4) . . . . ?
C28 C29 C30 C33 -179.0(2) . . . . ?
C29 C30 C31 C32 -1.7(4) . . . . ?
C33 C30 C31 C32 178.0(2) . . . . ?
C28 C27 C32 C31 0.8(4) . . . . ?
N8 C27 C32 C31 -177.6(2) . . . . ?
C30 C31 C32 C27 0.9(4) . . . . ?
C29 C30 C33 F6 -1.4(4) . . . . ?
C31 C30 C33 F6 178.9(2) . . . . ?
C29 C30 C33 F4 119.0(3) . . . . ?
C31 C30 C33 F4 -60.7(3) . . . . ?
C29 C30 C33 F5 -122.2(3) . . . . ?
C31 C30 C33 F5 58.1(3) . . . . ?
